data_1576954
loop_
_publ_author_name
'Ghosh, Krishna Gopal'
'Das, Debabrata'
'Srinivasu, Vinjamuri'
'Pal, Koustav'
'Sureshkumar, Devarajulu'

_publ_section_title
;
 Photocatalytic remote C(sp<sup>3</sup>)-H alkylation of long-chain
 alkenes: A tandem multicomponent approach <i>via</i> radical
 translocation.
;
_journal_issue 12
_journal_name_full 'Chemical science'
_journal_page_first 5888
_journal_page_last 5898
_journal_paper_doi 10.1039/d5sc08683c
_journal_volume 17
_journal_year 2026
_chemical_formula_moiety 'C30 H30 F6 N2 O4'
_chemical_formula_sum 'C30 H30 F6 N2 O4'
_chemical_formula_weight 596.56
_space_group_crystal_system monoclinic
_space_group_IT_number 14
_space_group_name_Hall '-P 2ybc'
_space_group_name_H-M_alt 'P 1 21/c 1'
_atom_sites_solution_hydrogens geom
_atom_sites_solution_primary dual
_audit_creation_date 2025-01-12
_audit_creation_method
;
Olex2 1.3-ac4
(compiled 2019.04.23 svn.r3594 for Rigaku Oxford Diffraction, GUI svn.r5739)
;
_audit_update_record
;
2025-01-12 deposited with the CCDC.	2026-01-20 downloaded from the CCDC.
;
_cell_angle_alpha 90
_cell_angle_beta 114.067(2)
_cell_angle_gamma 90
_cell_formula_units_Z 4
_cell_length_a 12.8044(3)
_cell_length_b 19.2055(4)
_cell_length_c 13.1893(3)
_cell_measurement_reflns_used 10420
_cell_measurement_temperature 298.0
_cell_measurement_theta_max 67.9870
_cell_measurement_theta_min 3.6530
_cell_volume 2961.49(12)
_computing_cell_refinement 'CrysAlisPro 1.171.41.93a (Rigaku OD, 2020)'
_computing_data_collection 'CrysAlisPro 1.171.41.93a (Rigaku OD, 2020)'
_computing_data_reduction 'CrysAlisPro 1.171.41.93a (Rigaku OD, 2020)'
_computing_molecular_graphics 'Olex2 (Dolomanov et al., 2009)'
_computing_publication_material 'Olex2 (Dolomanov et al., 2009)'
_computing_structure_refinement 'ShelXL (Sheldrick, 2015)'
_computing_structure_solution 'ShelXT (Sheldrick, 2015)'
_diffrn_ambient_temperature 298.0
_diffrn_detector 'Hybrid Pixel Array Detector'
_diffrn_detector_area_resol_mean 10.0000
_diffrn_detector_type HyPix3000
_diffrn_measured_fraction_theta_full 0.996
_diffrn_measured_fraction_theta_max 0.991
_diffrn_measurement_details
;
List of Runs (angles in degrees, time in seconds):

  # Type    Start    End  Width  t~exp~   \w     \q     \k     \f   Frames
#--------------------------------------------------------------------------
  1  \w    -28.00  30.00   0.50    2.99    --  -41.33  21.00  30.00  116
  2  \w    -24.00  35.00   0.50    2.99    --  -41.33  11.00 -90.00  118
  3  \w    -28.00  30.00   0.50    2.99    --  -41.33  21.00-180.00  116
  4  \w    -47.00 -15.00   0.50   13.00    --  -82.50  42.00 -60.00   64
  5  \w    -47.00 -15.00   0.50   13.00    --  -82.50  42.00 -90.00   64
  6  \w    -57.00 -16.00   0.50   13.00    --  -82.50  50.00   0.00   82
  7  \w    -90.00 -15.00   0.50    2.99    --  -41.33 130.00 138.00  150
  8  \w    -25.00  48.00   0.50    2.99    --   41.33 -43.00  60.00  146
  9  \w     22.00 106.00   0.50   13.00    --   96.67 -96.00  60.00  168
 10  \w     78.00 104.00   0.50   13.00    --   96.67 -77.00  90.00   52
 11  \w     54.00 109.00   0.50   13.00    --   96.67-117.00   0.00  110
 12  \w     42.00 102.00   0.50    2.99    --   41.33-140.00-106.00  120
 13  \w     42.00 124.00   0.50   13.00    --   96.67-140.00-106.00  164
 14  \w    102.00 127.00   0.50   13.00    --   96.67-145.00-150.00   50
 15  \w     41.00 100.00   0.50    2.99    --   41.33-138.00   0.00  118
 16  \w     37.00  95.00   0.50    2.99    --   41.33-130.00  66.00  116
 17  \w     37.00 116.00   0.50   13.00    --   96.67-130.00  66.00  158
 18  \w     32.00  58.00   0.50   13.00    --   96.67-117.00 150.00   52
 19  \w     28.00  75.00   0.50   13.00    --   96.67 -77.00  90.00   94
 20  \w     22.00 106.00   0.50   13.00    --   96.67 -96.00  90.00  168
 21  \w     80.00 163.00   0.50   13.00    --   96.67  42.00 -30.00  166
 22  \w     99.00 164.00   0.50   13.00    --   96.67 117.00 -30.00  130
 23  \w    100.00 125.00   0.50   13.00    --   96.67 140.00 -47.00   50
 24  \w     70.00 163.00   0.50   13.00    --   96.67  77.00 -90.00  186
 25  \w    110.00 160.00   0.50   13.00    --   96.67  96.00-180.00  100
 26  \w     87.00 160.00   0.50   13.00    --   96.67  42.00-120.00  146
 27  \w     91.00 163.00   0.50   13.00    --   96.67 130.00 138.00  144
 28  \w     25.00 109.00   0.50    2.99    --   41.33  43.00   0.00  168
 29  \w     34.00  83.00   0.50   13.00    --   96.67 -68.00-150.00   98
 30  \w     45.00  71.00   0.50   13.00    --   96.67-145.00-150.00   52
 31  \w    -30.00  28.00   0.50    2.99    --   41.33 -21.00  60.00  116
 32  \w    -34.00  24.00   0.50    2.99    --   41.33 -11.00 -60.00  116
 33  \w    -97.00 -20.00   0.50    2.99    --  -41.33 140.00 -47.00  154
 34  \w   -149.00 -69.00   0.50   13.00    --  -82.50-130.00  66.00  160
 35  \w   -150.00 -63.00   0.50   13.00    --  -82.50-140.00-106.00  174
;
_diffrn_measurement_device 'four-circle diffractometer'
_diffrn_measurement_device_type 'XtaLAB Synergy, Dualflex, HyPix3000'
_diffrn_measurement_method '\w scans'
_diffrn_orient_matrix_type 'CrysAlisPro convention (1999,Acta A55,543-557)'
_diffrn_orient_matrix_UB_11 -0.1281744000
_diffrn_orient_matrix_UB_12 0.0145085000
_diffrn_orient_matrix_UB_13 -0.0338481000
_diffrn_orient_matrix_UB_21 -0.0223108000
_diffrn_orient_matrix_UB_22 -0.0787169000
_diffrn_orient_matrix_UB_23 0.0020734000
_diffrn_orient_matrix_UB_31 0.0209632000
_diffrn_orient_matrix_UB_32 0.0053889000
_diffrn_orient_matrix_UB_33 0.1233370000
_diffrn_radiation_monochromator mirror
_diffrn_radiation_probe x-ray
_diffrn_radiation_type 'Cu K\a'
_diffrn_radiation_wavelength 1.54184
_diffrn_reflns_av_R_equivalents 0.0478
_diffrn_reflns_av_unetI/netI 0.0373
_diffrn_reflns_Laue_measured_fraction_full 0.996
_diffrn_reflns_Laue_measured_fraction_max 0.991
_diffrn_reflns_limit_h_max 15
_diffrn_reflns_limit_h_min -15
_diffrn_reflns_limit_k_max 21
_diffrn_reflns_limit_k_min -22
_diffrn_reflns_limit_l_max 15
_diffrn_reflns_limit_l_min -10
_diffrn_reflns_number 22004
_diffrn_reflns_point_group_measured_fraction_full 0.996
_diffrn_reflns_point_group_measured_fraction_max 0.991
_diffrn_reflns_theta_full 67.684
_diffrn_reflns_theta_max 68.187
_diffrn_reflns_theta_min 3.781
_diffrn_source 'micro-focus sealed X-ray tube'
_diffrn_source_type 'PhotonJet (Cu) X-ray Source'
_exptl_absorpt_coefficient_mu 0.981
_exptl_absorpt_correction_T_max 1.00000
_exptl_absorpt_correction_T_min 0.78297
_exptl_absorpt_correction_type multi-scan
_exptl_absorpt_process_details
;
CrysAlisPro 1.171.41.93a (Rigaku Oxford Diffraction, 2020)
Empirical absorption correction using spherical harmonics,
implemented in SCALE3 ABSPACK scaling algorithm.
;
_exptl_crystal_colour 'metallic whiteish colourless'
_exptl_crystal_colour_lustre metallic
_exptl_crystal_colour_modifier whiteish
_exptl_crystal_colour_primary colourless
_exptl_crystal_density_diffrn 1.338
_exptl_crystal_description block
_exptl_crystal_F_000 1240
_exptl_crystal_size_max 0.05
_exptl_crystal_size_mid 0.01
_exptl_crystal_size_min 0.01
_refine_diff_density_max 0.449
_refine_diff_density_min -0.311
_refine_diff_density_rms 0.040
_refine_ls_extinction_method none
_refine_ls_goodness_of_fit_ref 1.057
_refine_ls_hydrogen_treatment constr
_refine_ls_matrix_type full
_refine_ls_number_parameters 381
_refine_ls_number_reflns 5362
_refine_ls_number_restraints 0
_refine_ls_restrained_S_all 1.057
_refine_ls_R_factor_all 0.0803
_refine_ls_R_factor_gt 0.0657
_refine_ls_shift/su_max 0.000
_refine_ls_shift/su_mean 0.000
_refine_ls_structure_factor_coef Fsqd
_refine_ls_weighting_details 'w=1/[\s^2^(Fo^2^)+(0.0624P)^2^+1.5481P] where P=(Fo^2^+2Fc^2^)/3'
_refine_ls_weighting_scheme calc
_refine_ls_wR_factor_gt 0.1494
_refine_ls_wR_factor_ref 0.1578
_reflns_Friedel_coverage 0.000
_reflns_number_gt 4215
_reflns_number_total 5362
_reflns_threshold_expression 'I > 2\s(I)'
_cod_data_source_file d5sc08683c2.cif
_cod_data_source_block dd-kgm13201bfirst
_cod_database_code 1576954
_shelx_shelxl_version_number 2018/3
_chemical_oxdiff_formula 'C H O N F'
_chemical_oxdiff_usercomment @T
_shelx_space_group_comment
;
The symmetry employed for this shelxl refinement is uniquely defined
by the following loop, which should always be used as a source of
symmetry information in preference to the above space-group names.
They are only intended as comments.
;
_shelx_estimated_absorpt_t_max 0.990
_shelx_estimated_absorpt_t_min 0.953
_diffrn_oxdiff_digest_frames
;
01a35a7191f42eb04f9695d7effffff05304186d9ce
;
_reflns_odcompleteness_completeness 99.78
_reflns_odcompleteness_iscentric 1
_reflns_odcompleteness_theta 66.97
_olex2_refinement_description
;
1. Fixed Uiso
 At 1.2 times of:
  All C(H) groups, All C(H,H) groups
 At 1.5 times of:
  All C(H,H,H) groups
2.a Ternary CH refined with riding coordinates:
 C00A(H00A), C00G(H00G), C00M(H00M)
2.b Secondary CH2 refined with riding coordinates:
 C00B(H00B,H00C), C00F(H00D,H00E), C00L(H00F,H00H), C00W(H00I,H00J), C00X(H00L,
 H00N), C00Y(H00O,H00S)
2.c Aromatic/amide H refined with riding coordinates:
 C00K(H00K), C00P(H00P), C00Q(H00Q), C00R(H00R), C00T(H00T), C00U(H00U),
 C00Z(H00Z), C012(H012), C013(H013)
2.d Idealised Me refined as rotating group:
 C014(H01A,H01B,H01C), C016(H01D,H01E,H01F)
;
_olex2_submission_special_instructions 'No special instructions were received'
_oxdiff_exptl_absorpt_empirical_details
;
Empirical correction (ABSPACK) includes:
- Absorption correction using spherical harmonics
- Frame scaling
;
_oxdiff_exptl_absorpt_empirical_full_max 1.622
_oxdiff_exptl_absorpt_empirical_full_min 0.569

loop_
_space_group_symop_operation_xyz
'x, y, z'
'-x, y+1/2, -z+1/2'
'-x, -y, -z'
'x, -y-1/2, z-1/2'

loop_
_atom_site_label
_atom_site_type_symbol
_atom_site_fract_x
_atom_site_fract_y
_atom_site_fract_z
_atom_site_U_iso_or_equiv
_atom_site_adp_type
_atom_site_occupancy
_atom_site_site_symmetry_order
_atom_site_calc_flag
_atom_site_refinement_flags_posn
_atom_site_refinement_flags_adp
_atom_site_refinement_flags_occupancy
_atom_site_disorder_assembly
_atom_site_disorder_group
O001 O 0.17772(14) 0.51166(9) 0.77156(12) 0.0555(4) Uani 1 1 d . . . . .
O002 O 0.26961(15) 0.60856(9) 0.85623(13) 0.0592(4) Uani 1 1 d . . . . .
O003 O 0.39510(14) 0.51186(9) 0.74064(13) 0.0600(5) Uani 1 1 d . . . . .
O004 O 0.28816(17) 0.49920(10) 0.55959(14) 0.0680(5) Uani 1 1 d . . . . .
F005 F -0.13297(17) 0.74991(10) 0.5067(2) 0.1039(7) Uani 1 1 d . . . . .
F006 F -0.18646(17) 0.67612(13) 0.59187(19) 0.1116(8) Uani 1 1 d . . . . .
F007 F -0.26949(16) 0.68177(13) 0.4166(2) 0.1219(8) Uani 1 1 d . . . . .
C009 C 0.23627(17) 0.58611(11) 0.66389(16) 0.0409(5) Uani 1 1 d . . . . .
C00A C 0.31080(17) 0.67961(11) 0.56421(17) 0.0423(5) Uani 1 1 d . . . . .
H00A H 0.310318 0.638113 0.520787 0.051 Uiso 1 1 calc R . . . .
C00B C 0.30178(18) 0.65499(11) 0.67223(16) 0.0414(5) Uani 1 1 d . . . . .
H00B H 0.378588 0.649663 0.729339 0.050 Uiso 1 1 calc R . . . .
H00C H 0.264539 0.691336 0.696440 0.050 Uiso 1 1 calc R . . . .
C00C C 0.52747(18) 0.66610(12) 0.64334(17) 0.0436(5) Uani 1 1 d . . . . .
C00D C 0.30714(19) 0.52707(12) 0.64642(18) 0.0453(5) Uani 1 1 d . . . . .
C00E C 0.23137(18) 0.57201(12) 0.77618(17) 0.0441(5) Uani 1 1 d . . . . .
C00F C 0.11453(18) 0.58461(12) 0.57079(17) 0.0456(5) Uani 1 1 d . . . . .
H00D H 0.119137 0.594674 0.500656 0.055 Uiso 1 1 calc R . . . .
H00E H 0.083768 0.537983 0.566002 0.055 Uiso 1 1 calc R . . . .
C00G C 0.42795(18) 0.71660(11) 0.59590(17) 0.0436(5) Uani 1 1 d . . . . .
H00G H 0.436070 0.749766 0.655120 0.052 Uiso 1 1 calc R . . . .
C00J C 0.21064(19) 0.72515(13) 0.49297(18) 0.0484(5) Uani 1 1 d . . . . .
C00K C 0.5374(2) 0.60923(13) 0.58277(19) 0.0518(6) Uani 1 1 d . . . . .
H00K H 0.481486 0.601620 0.511715 0.062 Uiso 1 1 calc R . . . .
C00L C 0.03246(18) 0.63577(13) 0.58704(19) 0.0504(5) Uani 1 1 d . . . . .
H00F H 0.024823 0.624769 0.655481 0.060 Uiso 1 1 calc R . . . .
H00H H 0.063664 0.682418 0.593971 0.060 Uiso 1 1 calc R . . . .
C00M C 0.4319(2) 0.75991(13) 0.4974(2) 0.0524(6) Uani 1 1 d . . . . .
H00M H 0.370118 0.794328 0.476064 0.063 Uiso 1 1 calc R . . . .
C00N C 0.7106(2) 0.57365(14) 0.7319(2) 0.0556(6) Uani 1 1 d . . . . .
N00O N 0.4006(3) 0.68657(15) 0.3216(2) 0.0842(8) Uani 1 1 d . . . . .
C00P C 0.6281(2) 0.56398(14) 0.6257(2) 0.0562(6) Uani 1 1 d . . . . .
H00P H 0.633949 0.526802 0.583102 0.067 Uiso 1 1 calc R . . . .
C00Q C 0.6113(2) 0.67525(14) 0.7492(2) 0.0567(6) Uani 1 1 d . . . . .
H00Q H 0.606709 0.713056 0.791254 0.068 Uiso 1 1 calc R . . . .
C00R C 0.1837(2) 0.78561(13) 0.5356(2) 0.0568(6) Uani 1 1 d . . . . .
H00R H 0.228535 0.799131 0.608164 0.068 Uiso 1 1 calc R . . . .
C00S C 0.4147(2) 0.71816(15) 0.3985(2) 0.0597(6) Uani 1 1 d . . . . .
C00T C 0.1440(2) 0.70720(15) 0.3836(2) 0.0608(6) Uani 1 1 d . . . . .
H00T H 0.162352 0.667827 0.353180 0.073 Uiso 1 1 calc R . . . .
C00U C 0.7019(2) 0.62933(15) 0.7939(2) 0.0650(7) Uani 1 1 d . . . . .
H00U H 0.756899 0.636046 0.865644 0.078 Uiso 1 1 calc R . . . .
C00V C -0.1672(2) 0.68440(16) 0.5012(2) 0.0672(7) Uani 1 1 d . . . . .
C00W C 0.1718(3) 0.48694(16) 0.8727(2) 0.0685(7) Uani 1 1 d . . . . .
H00I H 0.131125 0.520154 0.898617 0.082 Uiso 1 1 calc R . . . .
H00J H 0.248207 0.480876 0.930300 0.082 Uiso 1 1 calc R . . . .
C00X C 0.4682(2) 0.45348(14) 0.7428(2) 0.0666(7) Uani 1 1 d . . . . .
H00L H 0.501736 0.460628 0.689624 0.080 Uiso 1 1 calc R . . . .
H00N H 0.424356 0.410610 0.724240 0.080 Uiso 1 1 calc R . . . .
C00Y C -0.0846(2) 0.63396(15) 0.4913(2) 0.0655(7) Uani 1 1 d . . . . .
H00O H -0.075871 0.643171 0.422909 0.079 Uiso 1 1 calc R . . . .
H00S H -0.115935 0.587442 0.486064 0.079 Uiso 1 1 calc R . . . .
C00Z C 0.0903(3) 0.82575(16) 0.4702(3) 0.0727(8) Uani 1 1 d . . . . .
H00Z H 0.072765 0.866091 0.499002 0.087 Uiso 1 1 calc R . . . .
C010 C 0.8081(2) 0.52403(18) 0.7768(3) 0.0743(8) Uani 1 1 d . . . . .
C011 C 0.5404(3) 0.79817(16) 0.5307(3) 0.0729(8) Uani 1 1 d . . . . .
C012 C 0.0505(3) 0.74714(19) 0.3193(3) 0.0775(9) Uani 1 1 d . . . . .
H012 H 0.005769 0.734187 0.246381 0.093 Uiso 1 1 calc R . . . .
C013 C 0.0239(3) 0.80593(19) 0.3630(3) 0.0810(9) Uani 1 1 d . . . . .
H013 H -0.039480 0.832457 0.319817 0.097 Uiso 1 1 calc R . . . .
C014 C 0.1101(3) 0.41906(17) 0.8465(3) 0.0793(9) Uani 1 1 d . . . . .
H01A H 0.037486 0.424906 0.784820 0.119 Uiso 1 1 calc GR . . . .
H01B H 0.098296 0.403143 0.909978 0.119 Uiso 1 1 calc GR . . . .
H01C H 0.154772 0.385419 0.827670 0.119 Uiso 1 1 calc GR . . . .
N015 N 0.6224(3) 0.82845(19) 0.5565(4) 0.1225(12) Uani 1 1 d . . . . .
C016 C 0.5593(3) 0.44973(19) 0.8577(3) 0.0885(10) Uani 1 1 d . . . . .
H01D H 0.606011 0.409408 0.864474 0.133 Uiso 1 1 calc GR . . . .
H01E H 0.524756 0.446540 0.909868 0.133 Uiso 1 1 calc GR . . . .
H01F H 0.605894 0.490834 0.872748 0.133 Uiso 1 1 calc GR . . . .
F1 F 0.8693(2) 0.52958(16) 0.88310(19) 0.1453(11) Uani 1 1 d . . . . .
F2 F 0.88313(18) 0.53408(14) 0.7324(2) 0.1242(9) Uani 1 1 d . . . . .
F3 F 0.7788(2) 0.45953(12) 0.7555(3) 0.1519(12) Uani 1 1 d . . . . .

loop_
_atom_site_aniso_label
_atom_site_aniso_U_11
_atom_site_aniso_U_22
_atom_site_aniso_U_33
_atom_site_aniso_U_23
_atom_site_aniso_U_13
_atom_site_aniso_U_12
O001 0.0625(10) 0.0590(10) 0.0452(9) 0.0019(7) 0.0221(7) -0.0132(8)
O002 0.0718(11) 0.0628(11) 0.0461(9) -0.0102(8) 0.0272(8) -0.0115(9)
O003 0.0554(10) 0.0638(11) 0.0531(10) -0.0028(8) 0.0143(8) 0.0160(8)
O004 0.0750(12) 0.0728(12) 0.0549(10) -0.0134(9) 0.0251(9) 0.0119(10)
F005 0.0851(13) 0.0674(12) 0.160(2) 0.0153(12) 0.0512(13) 0.0079(10)
F006 0.0773(12) 0.152(2) 0.1242(16) 0.0441(15) 0.0602(12) 0.0314(13)
F007 0.0600(11) 0.1233(17) 0.1290(17) -0.0035(14) -0.0161(11) 0.0230(11)
C009 0.0396(11) 0.0437(11) 0.0384(11) -0.0027(9) 0.0148(9) -0.0021(9)
C00A 0.0409(11) 0.0450(12) 0.0402(11) -0.0025(9) 0.0156(9) -0.0021(9)
C00B 0.0406(11) 0.0452(12) 0.0371(11) -0.0037(9) 0.0144(9) -0.0017(9)
C00C 0.0396(11) 0.0486(12) 0.0439(11) -0.0027(9) 0.0183(9) -0.0047(9)
C00D 0.0471(12) 0.0446(12) 0.0463(12) -0.0037(9) 0.0212(10) -0.0033(9)
C00E 0.0415(11) 0.0486(12) 0.0412(12) 0.0001(10) 0.0157(9) 0.0007(10)
C00F 0.0436(11) 0.0479(12) 0.0404(11) -0.0038(9) 0.0122(9) -0.0059(10)
C00G 0.0437(11) 0.0454(12) 0.0428(11) -0.0044(9) 0.0189(9) -0.0019(9)
C00J 0.0416(11) 0.0545(13) 0.0477(12) 0.0073(10) 0.0166(9) -0.0028(10)
C00K 0.0533(13) 0.0577(14) 0.0422(12) -0.0033(10) 0.0173(10) 0.0034(11)
C00L 0.0398(11) 0.0582(14) 0.0493(12) -0.0009(10) 0.0141(10) -0.0037(10)
C00M 0.0508(13) 0.0494(13) 0.0616(14) 0.0057(11) 0.0276(11) 0.0003(10)
C00N 0.0444(12) 0.0619(15) 0.0625(15) 0.0084(12) 0.0237(11) 0.0038(11)
N00O 0.113(2) 0.0884(19) 0.0563(14) 0.0133(13) 0.0401(14) 0.0190(16)
C00P 0.0612(15) 0.0571(14) 0.0565(14) -0.0007(11) 0.0302(12) 0.0073(12)
C00Q 0.0494(13) 0.0608(15) 0.0544(14) -0.0124(11) 0.0154(11) -0.0022(11)
C00R 0.0524(14) 0.0564(15) 0.0644(15) 0.0088(12) 0.0266(12) 0.0049(11)
C00S 0.0682(16) 0.0635(16) 0.0530(15) 0.0145(12) 0.0305(12) 0.0075(13)
C00T 0.0567(15) 0.0659(16) 0.0511(14) 0.0094(12) 0.0129(11) -0.0047(12)
C00U 0.0472(13) 0.0756(18) 0.0567(15) -0.0055(13) 0.0053(11) 0.0002(13)
C00V 0.0479(14) 0.0694(18) 0.0732(18) 0.0136(14) 0.0133(13) 0.0044(13)
C00W 0.0769(18) 0.0771(19) 0.0550(15) 0.0114(13) 0.0306(13) -0.0107(15)
C00X 0.0605(16) 0.0567(15) 0.0802(18) 0.0033(13) 0.0261(14) 0.0152(13)
C00Y 0.0478(14) 0.0692(17) 0.0630(16) -0.0035(13) 0.0058(11) 0.0017(12)
C00Z 0.0650(17) 0.0672(18) 0.095(2) 0.0258(16) 0.0422(17) 0.0154(14)
C010 0.0545(16) 0.076(2) 0.086(2) 0.0140(16) 0.0223(15) 0.0126(14)
C011 0.0679(18) 0.0627(17) 0.098(2) 0.0062(15) 0.0440(16) -0.0083(15)
C012 0.0603(17) 0.090(2) 0.0644(18) 0.0241(16) 0.0073(14) -0.0058(16)
C013 0.0539(16) 0.093(2) 0.089(2) 0.0410(19) 0.0212(15) 0.0141(16)
C014 0.0775(19) 0.075(2) 0.090(2) 0.0250(16) 0.0387(17) -0.0035(16)
N015 0.089(2) 0.109(3) 0.179(4) -0.002(2) 0.064(2) -0.037(2)
C016 0.074(2) 0.091(2) 0.087(2) 0.0205(18) 0.0184(17) 0.0221(18)
F1 0.128(2) 0.181(3) 0.0906(15) 0.0208(16) 0.0074(14) 0.0870(19)
F2 0.0820(13) 0.142(2) 0.169(2) 0.0484(17) 0.0722(15) 0.0490(13)
F3 0.0881(15) 0.0682(14) 0.260(3) 0.0202(17) 0.0307(18) 0.0209(12)

loop_
_atom_type_symbol
_atom_type_description
_atom_type_scat_dispersion_real
_atom_type_scat_dispersion_imag
_atom_type_scat_source
C C 0.0181 0.0091 'International Tables Vol C Tables 4.2.6.8 and 6.1.1.4'
H H 0.0000 0.0000 'International Tables Vol C Tables 4.2.6.8 and 6.1.1.4'
F F 0.0727 0.0534 'International Tables Vol C Tables 4.2.6.8 and 6.1.1.4'
N N 0.0311 0.0180 'International Tables Vol C Tables 4.2.6.8 and 6.1.1.4'
O O 0.0492 0.0322 'International Tables Vol C Tables 4.2.6.8 and 6.1.1.4'

loop_
_geom_angle_atom_site_label_1
_geom_angle_atom_site_label_2
_geom_angle_atom_site_label_3
_geom_angle
_geom_angle_site_symmetry_1
_geom_angle_site_symmetry_3
_geom_angle_publ_flag
C00E O001 C00W 117.51(18) . . ?
C00D O003 C00X 118.85(19) . . ?
C00D C009 C00B 107.91(17) . . ?
C00D C009 C00E 106.01(17) . . ?
C00D C009 C00F 109.63(17) . . ?
C00E C009 C00B 108.51(16) . . ?
C00E C009 C00F 109.88(17) . . ?
C00F C009 C00B 114.56(17) . . ?
C00B C00A C00G 108.53(16) . . ?
C00J C00A C00B 112.56(17) . . ?
C00J C00A C00G 112.43(18) . . ?
C009 C00B C00A 115.94(16) . . ?
C00K C00C C00G 121.56(19) . . ?
C00Q C00C C00G 120.7(2) . . ?
C00Q C00C C00K 117.7(2) . . ?
O003 C00D C009 110.62(18) . . ?
O004 C00D O003 124.2(2) . . ?
O004 C00D C009 125.1(2) . . ?
O001 C00E C009 109.41(18) . . ?
O002 C00E O001 124.6(2) . . ?
O002 C00E C009 126.0(2) . . ?
C00L C00F C009 114.15(17) . . ?
C00A C00G C00M 112.02(17) . . ?
C00C C00G C00A 111.99(18) . . ?
C00C C00G C00M 112.14(17) . . ?
C00R C00J C00A 121.0(2) . . ?
C00T C00J C00A 120.4(2) . . ?
C00T C00J C00R 118.6(2) . . ?
C00P C00K C00C 121.4(2) . . ?
C00Y C00L C00F 112.0(2) . . ?
C00S C00M C00G 113.8(2) . . ?
C00S C00M C011 108.6(2) . . ?
C011 C00M C00G 111.4(2) . . ?
C00P C00N C010 119.2(3) . . ?
C00U C00N C00P 119.5(2) . . ?
C00U C00N C010 121.3(2) . . ?
C00K C00P C00N 120.1(2) . . ?
C00C C00Q C00U 121.3(2) . . ?
C00Z C00R C00J 120.3(3) . . ?
N00O C00S C00M 179.2(3) . . ?
C012 C00T C00J 120.8(3) . . ?
C00N C00U C00Q 119.9(2) . . ?
F005 C00V F006 104.1(3) . . ?
F005 C00V F007 105.8(2) . . ?
F005 C00V C00Y 113.2(2) . . ?
F006 C00V F007 105.7(2) . . ?
F006 C00V C00Y 113.8(2) . . ?
F007 C00V C00Y 113.3(3) . . ?
O001 C00W C014 107.2(2) . . ?
O003 C00X C016 106.7(2) . . ?
C00V C00Y C00L 114.3(2) . . ?
C013 C00Z C00R 120.0(3) . . ?
F1 C010 C00N 114.5(3) . . ?
F1 C010 F2 103.7(3) . . ?
F2 C010 C00N 111.9(3) . . ?
F3 C010 C00N 113.9(3) . . ?
F3 C010 F1 107.8(3) . . ?
F3 C010 F2 104.1(3) . . ?
N015 C011 C00M 178.7(4) . . ?
C013 C012 C00T 120.0(3) . . ?
C012 C013 C00Z 120.3(3) . . ?

loop_
_geom_bond_atom_site_label_1
_geom_bond_atom_site_label_2
_geom_bond_distance
_geom_bond_site_symmetry_2
_geom_bond_publ_flag
O001 C00E 1.336(3) . ?
O001 C00W 1.447(3) . ?
O002 C00E 1.194(3) . ?
O003 C00D 1.325(3) . ?
O003 C00X 1.453(3) . ?
O004 C00D 1.196(3) . ?
F005 C00V 1.325(3) . ?
F006 C00V 1.326(3) . ?
F007 C00V 1.331(3) . ?
C009 C00B 1.546(3) . ?
C009 C00D 1.527(3) . ?
C009 C00E 1.532(3) . ?
C009 C00F 1.542(3) . ?
C00A C00B 1.549(3) . ?
C00A C00G 1.555(3) . ?
C00A C00J 1.520(3) . ?
C00C C00G 1.518(3) . ?
C00C C00K 1.389(3) . ?
C00C C00Q 1.382(3) . ?
C00F C00L 1.516(3) . ?
C00G C00M 1.561(3) . ?
C00J C00R 1.393(4) . ?
C00J C00T 1.387(3) . ?
C00K C00P 1.374(3) . ?
C00L C00Y 1.516(3) . ?
C00M C00S 1.469(4) . ?
C00M C011 1.472(4) . ?
C00N C00P 1.381(4) . ?
C00N C00U 1.378(4) . ?
C00N C010 1.488(4) . ?
N00O C00S 1.132(3) . ?
C00Q C00U 1.383(4) . ?
C00R C00Z 1.388(4) . ?
C00T C012 1.383(4) . ?
C00V C00Y 1.478(4) . ?
C00W C014 1.490(4) . ?
C00X C016 1.490(4) . ?
C00Z C013 1.374(5) . ?
C010 F1 1.302(4) . ?
C010 F2 1.327(4) . ?
C010 F3 1.292(4) . ?
C011 N015 1.124(4) . ?
C012 C013 1.373(5) . ?
